data_7239785
loop_
_publ_author_name
'L\'eval, Alexander'
'Agapova, Anastasiya'
'Steinlechner, Christoph'
'Alberico, Elisabetta'
'Junge, Henrik'
'Beller, Matthias'

_publ_section_title
;
 Hydrogen production from formic acid catalyzed by a phosphine free
 manganese complex: investigation and mechanistic insights
;
_journal_issue 3
_journal_name_full 'Green Chemistry'
_journal_page_first 913
_journal_page_last 920
_journal_paper_doi 10.1039/C9GC02453K
_journal_volume 22
_journal_year 2020
_chemical_formula_sum 'C11 H9 Br Mn N3 O3'
_chemical_formula_weight 366.06
_space_group_crystal_system monoclinic
_space_group_IT_number 14
_space_group_name_Hall '-P 2yn'
_space_group_name_H-M_alt 'P 1 21/n 1'
_atom_sites_solution_hydrogens mixed
_audit_creation_method SHELXL-2014/7
_audit_update_record
;
2019-06-11 deposited with the CCDC.	2019-10-09 downloaded from the CCDC.
;
_cell_angle_alpha 90
_cell_angle_beta 100.181(3)
_cell_angle_gamma 90
_cell_formula_units_Z 4
_cell_length_a 7.9845(13)
_cell_length_b 12.118(2)
_cell_length_c 14.112(2)
_cell_measurement_reflns_used 9968
_cell_measurement_temperature 150(2)
_cell_measurement_theta_max 30.37
_cell_measurement_theta_min 2.23
_cell_volume 1343.9(4)
_computing_cell_refinement 'SAINT (Bruker, 2013)'
_computing_data_collection 'APEX2 (Bruker, 2014)'
_computing_data_reduction SAINT
_computing_structure_refinement 'SHELXL-2014/7 (Sheldrick, 2015)'
_computing_structure_solution 'SHELXS-97 (Sheldrick, 2008)'
_diffrn_ambient_temperature 150(2)
_diffrn_detector_area_resol_mean 8.3333
_diffrn_measured_fraction_theta_full 1.000
_diffrn_measured_fraction_theta_max 1.000
_diffrn_measurement_device_type 'Bruker APEX-II CCD'
_diffrn_measurement_method '\f and \w scans'
_diffrn_radiation_type MoK\a
_diffrn_radiation_wavelength 0.71073
_diffrn_reflns_av_R_equivalents 0.0292
_diffrn_reflns_av_unetI/netI 0.0137
_diffrn_reflns_Laue_measured_fraction_full 1.000
_diffrn_reflns_Laue_measured_fraction_max 1.000
_diffrn_reflns_limit_h_max 10
_diffrn_reflns_limit_h_min -10
_diffrn_reflns_limit_k_max 16
_diffrn_reflns_limit_k_min -16
_diffrn_reflns_limit_l_max 18
_diffrn_reflns_limit_l_min -18
_diffrn_reflns_number 34275
_diffrn_reflns_point_group_measured_fraction_full 1.000
_diffrn_reflns_point_group_measured_fraction_max 1.000
_diffrn_reflns_theta_full 25.242
_diffrn_reflns_theta_max 27.995
_diffrn_reflns_theta_min 2.230
_diffrn_source 'fine-focus sealed tube'
_exptl_absorpt_coefficient_mu 3.961
_exptl_absorpt_correction_T_max 0.59
_exptl_absorpt_correction_T_min 0.50
_exptl_absorpt_correction_type multi-scan
_exptl_absorpt_process_details 'SADABS (Bruker, 2014)'
_exptl_crystal_colour orange-red
_exptl_crystal_density_diffrn 1.809
_exptl_crystal_description prism
_exptl_crystal_F_000 720
_exptl_crystal_size_max 0.287
_exptl_crystal_size_mid 0.193
_exptl_crystal_size_min 0.148
_refine_diff_density_max 0.447
_refine_diff_density_min -0.241
_refine_diff_density_rms 0.058
_refine_ls_extinction_method none
_refine_ls_goodness_of_fit_ref 1.049
_refine_ls_hydrogen_treatment mixed
_refine_ls_matrix_type full
_refine_ls_number_parameters 176
_refine_ls_number_reflns 3248
_refine_ls_number_restraints 1
_refine_ls_restrained_S_all 1.050
_refine_ls_R_factor_all 0.0239
_refine_ls_R_factor_gt 0.0201
_refine_ls_shift/su_max 0.001
_refine_ls_shift/su_mean 0.000
_refine_ls_structure_factor_coef Fsqd
_refine_ls_weighting_details 'w=1/[\s^2^(Fo^2^)+(0.0289P)^2^+0.5027P] where P=(Fo^2^+2Fc^2^)/3'
_refine_ls_weighting_scheme calc
_refine_ls_wR_factor_gt 0.0507
_refine_ls_wR_factor_ref 0.0525
_reflns_Friedel_coverage 0.000
_reflns_number_gt 2922
_reflns_number_total 3248
_reflns_threshold_expression 'I > 2\s(I)'
_cod_data_source_file c9gc02453k2.cif
_cod_data_source_block AX1625
_cod_depositor_comments
;Adding full bibliography for 7239784--7239785.cif.

 Adding full bibliography for 7239784--7239785.cif.
;
_cod_original_cell_volume 1344.0(4)
_cod_original_sg_symbol_H-M 'P 21/n'
_cod_database_code 7239785
_shelx_shelxl_version_number 2014/7
_shelx_space_group_comment
;
The symmetry employed for this shelxl refinement is uniquely defined
by the following loop, which should always be used as a source of
symmetry information in preference to the above space-group names.
They are only intended as comments.
;

loop_
_space_group_symop_operation_xyz
'x, y, z'
'-x+1/2, y+1/2, -z+1/2'
'-x, -y, -z'
'x-1/2, -y-1/2, z-1/2'

loop_
_atom_site_label
_atom_site_type_symbol
_atom_site_fract_x
_atom_site_fract_y
_atom_site_fract_z
_atom_site_U_iso_or_equiv
_atom_site_adp_type
_atom_site_occupancy
_atom_site_site_symmetry_order
_atom_site_calc_flag
_atom_site_refinement_flags_posn
_atom_site_refinement_flags_adp
Br1 Br 0.20749(2) -0.04865(2) 0.16114(2) 0.02695(6) Uani 1 1 d . .
C1 C 0.6511(2) -0.18396(13) 0.16251(11) 0.0223(3) Uani 1 1 d . .
H1A H 0.5460 -0.2258 0.1377 0.027 Uiso 1 1 calc R U
H1B H 0.7148 -0.2228 0.2194 0.027 Uiso 1 1 calc R U
C2 C 0.7619(2) -0.17043(13) 0.08362(11) 0.0234(3) Uani 1 1 d . .
H2B H 0.8841 -0.1818 0.1099 0.028 Uiso 1 1 calc R U
H2C H 0.7263 -0.2220 0.0294 0.028 Uiso 1 1 calc R U
C3 C 0.65212(18) -0.00595(12) 0.12087(11) 0.0188(3) Uani 1 1 d . .
C4 C 0.60544(18) 0.11110(12) 0.12336(10) 0.0182(3) Uani 1 1 d . .
C5 C 0.64814(19) 0.19164(13) 0.06271(11) 0.0216(3) Uani 1 1 d . .
H5 H 0.7162 0.1746 0.0159 0.026 Uiso 1 1 calc R U
C6 C 0.5890(2) 0.29856(13) 0.07184(11) 0.0237(3) Uani 1 1 d . .
H6 H 0.6162 0.3559 0.0312 0.028 Uiso 1 1 calc R U
C7 C 0.4902(2) 0.32006(13) 0.14085(11) 0.0233(3) Uani 1 1 d . .
H7 H 0.4482 0.3923 0.1481 0.028 Uiso 1 1 calc R U
C8 C 0.45313(19) 0.23467(13) 0.19936(11) 0.0216(3) Uani 1 1 d . .
H8 H 0.3845 0.2500 0.2463 0.026 Uiso 1 1 calc R U
C9 C 0.4582(2) -0.12567(14) 0.34815(12) 0.0270(3) Uani 1 1 d . .
C10 C 0.3426(3) 0.07191(15) 0.34975(13) 0.0318(4) Uani 1 1 d . .
C11 C 0.6625(2) 0.03709(13) 0.36546(12) 0.0266(3) Uani 1 1 d . .
Mn1 Mn 0.47727(3) -0.00028(2) 0.28017(2) 0.01957(6) Uani 1 1 d . .
N1 N 0.61089(16) -0.06971(10) 0.18710(9) 0.0200(3) Uani 1 1 d . .
N2 N 0.72648(18) -0.05540(11) 0.05423(10) 0.0248(3) Uani 1 1 d D .
N3 N 0.51004(15) 0.13166(10) 0.19235(9) 0.0182(2) Uani 1 1 d . .
O1 O 0.44913(18) -0.20287(12) 0.39340(10) 0.0417(3) Uani 1 1 d . .
O2 O 0.2573(2) 0.11701(14) 0.39439(12) 0.0557(4) Uani 1 1 d . .
O3 O 0.77863(19) 0.06104(11) 0.42168(11) 0.0418(3) Uani 1 1 d . .
H2A H 0.762(2) -0.0246(15) 0.0072(11) 0.029(5) Uiso 1 1 d D .

loop_
_atom_site_aniso_label
_atom_site_aniso_U_11
_atom_site_aniso_U_22
_atom_site_aniso_U_33
_atom_site_aniso_U_23
_atom_site_aniso_U_13
_atom_site_aniso_U_12
Br1 0.02527(9) 0.03142(10) 0.02469(9) 0.00452(6) 0.00587(6) -0.00726(6)
C1 0.0254(7) 0.0175(7) 0.0236(7) -0.0005(6) 0.0036(6) 0.0008(6)
C2 0.0235(7) 0.0208(7) 0.0262(8) -0.0027(6) 0.0052(6) 0.0028(6)
C3 0.0173(7) 0.0195(7) 0.0192(7) -0.0024(6) 0.0021(5) -0.0017(5)
C4 0.0171(6) 0.0188(7) 0.0188(7) -0.0026(5) 0.0031(5) -0.0019(5)
C5 0.0226(7) 0.0228(7) 0.0204(7) -0.0014(6) 0.0061(6) -0.0024(6)
C6 0.0279(8) 0.0212(7) 0.0224(7) 0.0019(6) 0.0051(6) -0.0033(6)
C7 0.0270(8) 0.0173(7) 0.0252(8) -0.0007(6) 0.0037(6) 0.0010(6)
C8 0.0214(7) 0.0224(7) 0.0216(7) -0.0017(6) 0.0054(6) 0.0008(6)
C9 0.0250(8) 0.0295(9) 0.0272(8) 0.0019(7) 0.0064(6) -0.0023(6)
C10 0.0421(10) 0.0302(9) 0.0262(8) 0.0047(7) 0.0148(7) 0.0015(7)
C11 0.0381(9) 0.0179(7) 0.0235(8) 0.0025(6) 0.0050(7) 0.0011(6)
Mn1 0.02341(12) 0.01885(12) 0.01762(12) 0.00113(8) 0.00686(9) -0.00038(8)
N1 0.0218(6) 0.0171(6) 0.0216(6) -0.0012(5) 0.0052(5) -0.0006(5)
N2 0.0322(7) 0.0220(7) 0.0228(7) 0.0010(5) 0.0123(6) 0.0039(5)
N3 0.0181(6) 0.0185(6) 0.0182(6) -0.0014(5) 0.0037(5) -0.0013(5)
O1 0.0404(8) 0.0379(7) 0.0473(8) 0.0210(6) 0.0089(6) -0.0025(6)
O2 0.0769(11) 0.0526(10) 0.0495(9) 0.0014(7) 0.0436(8) 0.0159(8)
O3 0.0497(8) 0.0263(7) 0.0421(8) -0.0008(6) -0.0120(7) -0.0036(6)

loop_
_atom_type_symbol
_atom_type_description
_atom_type_scat_dispersion_real
_atom_type_scat_dispersion_imag
_atom_type_scat_source
C C 0.0033 0.0016 'International Tables Vol C Tables 4.2.6.8 and 6.1.1.4'
H H 0.0000 0.0000 'International Tables Vol C Tables 4.2.6.8 and 6.1.1.4'
N N 0.0061 0.0033 'International Tables Vol C Tables 4.2.6.8 and 6.1.1.4'
O O 0.0106 0.0060 'International Tables Vol C Tables 4.2.6.8 and 6.1.1.4'
Mn Mn 0.3368 0.7283 'International Tables Vol C Tables 4.2.6.8 and 6.1.1.4'
Br Br -0.2901 2.4595 'International Tables Vol C Tables 4.2.6.8 and 6.1.1.4'

loop_
_geom_angle_atom_site_label_1
_geom_angle_atom_site_label_2
_geom_angle_atom_site_label_3
_geom_angle
N1 C1 C2 104.21(12)
N1 C1 H1A 110.9
C2 C1 H1A 110.9
N1 C1 H1B 110.9
C2 C1 H1B 110.9
H1A C1 H1B 108.9
N2 C2 C1 101.39(12)
N2 C2 H2B 111.5
C1 C2 H2B 111.5
N2 C2 H2C 111.5
C1 C2 H2C 111.5
H2B C2 H2C 109.3
N1 C3 N2 116.05(14)
N1 C3 C4 117.36(13)
N2 C3 C4 126.50(14)
N3 C4 C5 123.03(14)
N3 C4 C3 111.74(13)
C5 C4 C3 125.22(13)
C4 C5 C6 118.40(14)
C4 C5 H5 120.8
C6 C5 H5 120.8
C7 C6 C5 119.05(14)
C7 C6 H6 120.5
C5 C6 H6 120.5
C6 C7 C8 119.14(14)
C6 C7 H7 120.4
C8 C7 H7 120.4
N3 C8 C7 122.73(14)
N3 C8 H8 118.6
C7 C8 H8 118.6
O1 C9 Mn1 177.82(16)
O2 C10 Mn1 179.46(17)
O3 C11 Mn1 178.38(17)
C11 Mn1 C10 90.70(9)
C11 Mn1 C9 89.59(7)
C10 Mn1 C9 90.27(8)
C11 Mn1 N1 94.25(7)
C10 Mn1 N1 172.32(7)
C9 Mn1 N1 95.63(7)
C11 Mn1 N3 91.74(6)
C10 Mn1 N3 95.85(7)
C9 Mn1 N3 173.72(6)
N1 Mn1 N3 78.15(5)
C11 Mn1 Br1 178.06(6)
C10 Mn1 Br1 87.42(7)
C9 Mn1 Br1 90.91(5)
N1 Mn1 Br1 87.58(4)
N3 Mn1 Br1 87.98(4)
C3 N1 C1 107.18(12)
C3 N1 Mn1 116.80(10)
C1 N1 Mn1 134.95(10)
C3 N2 C2 108.29(13)
C3 N2 H2A 126.9(14)
C2 N2 H2A 124.2(14)
C8 N3 C4 117.64(13)
C8 N3 Mn1 126.62(10)
C4 N3 Mn1 115.68(10)

loop_
_geom_bond_atom_site_label_1
_geom_bond_atom_site_label_2
_geom_bond_distance
Br1 Mn1 2.5546(4)
C1 N1 1.4764(19)
C1 C2 1.548(2)
C1 H1A 0.9900
C1 H1B 0.9900
C2 N2 1.468(2)
C2 H2B 0.9900
C2 H2C 0.9900
C3 N1 1.299(2)
C3 N2 1.339(2)
C3 C4 1.469(2)
C4 N3 1.3611(18)
C4 C5 1.380(2)
C5 C6 1.393(2)
C5 H5 0.9500
C6 C7 1.382(2)
C6 H6 0.9500
C7 C8 1.388(2)
C7 H7 0.9500
C8 N3 1.338(2)
C8 H8 0.9500
C9 O1 1.142(2)
C9 Mn1 1.8177(17)
C10 O2 1.145(2)
C10 Mn1 1.8051(18)
C11 O3 1.146(2)
C11 Mn1 1.7921(18)
Mn1 N1 2.0167(13)
Mn1 N3 2.0676(13)
N2 H2A 0.851(9)

loop_
_geom_torsion_atom_site_label_1
_geom_torsion_atom_site_label_2
_geom_torsion_atom_site_label_3
_geom_torsion_atom_site_label_4
_geom_torsion
N1 C1 C2 N2 -16.34(15)
N1 C3 C4 N3 -5.58(19)
N2 C3 C4 N3 171.07(14)
N1 C3 C4 C5 175.75(14)
N2 C3 C4 C5 -7.6(2)
N3 C4 C5 C6 -0.8(2)
C3 C4 C5 C6 177.71(14)
C4 C5 C6 C7 0.0(2)
C5 C6 C7 C8 0.2(2)
C6 C7 C8 N3 0.4(2)
N2 C3 N1 C1 -3.94(18)
C4 C3 N1 C1 173.06(12)
N2 C3 N1 Mn1 -173.88(11)
C4 C3 N1 Mn1 3.12(17)
C2 C1 N1 C3 13.00(16)
C2 C1 N1 Mn1 -179.72(11)
N1 C3 N2 C2 -7.64(19)
C4 C3 N2 C2 175.68(14)
C1 C2 N2 C3 14.72(16)
C7 C8 N3 C4 -1.2(2)
C7 C8 N3 Mn1 175.84(11)
C5 C4 N3 C8 1.4(2)
C3 C4 N3 C8 -177.28(13)
C5 C4 N3 Mn1 -175.95(11)
C3 C4 N3 Mn1 5.34(15)
